data_7202234
loop_
_publ_author_name
'Zhao, B.'
'Zhao, X-Q.'
'Chen, Z.'
'Shi, W.'
'Cheng, P.'
'Yan, S-P.'
'Liao, D-Z.'

_publ_section_title
;
 Structures and near-infrared luminescence of unique 4d--4f
 heterometal--organic frameworks (HMOF)
;
_journal_issue 9
_journal_name_full CrystEngComm
_journal_page_first 1144
_journal_paper_doi 10.1039/b807491g
_journal_volume 10
_journal_year 2008
_chemical_formula_sum 'C14 H6 Ag3 Er N2 O11'
_chemical_formula_weight 869.08
_chemical_name_systematic
;
?
;
_space_group_IT_number 52
_symmetry_cell_setting orthorhombic
_symmetry_space_group_name_Hall '-P 2a 2bc'
_symmetry_space_group_name_H-M 'P n n a'
_atom_sites_solution_hydrogens geom
_atom_sites_solution_primary direct
_atom_sites_solution_secondary difmap
_audit_creation_method SHELXL-97
_cell_angle_alpha 90.00
_cell_angle_beta 90.00
_cell_angle_gamma 90.00
_cell_formula_units_Z 4
_cell_length_a 8.256(3)
_cell_length_b 14.494(6)
_cell_length_c 13.663(5)
_cell_measurement_reflns_used 3527
_cell_measurement_temperature 294(2)
_cell_measurement_theta_max 28.22
_cell_measurement_theta_min 2.81
_cell_volume 1634.9(11)
_computing_cell_refinement 'Bruker SMART'
_computing_data_collection 'Bruker SMART'
_computing_data_reduction 'Bruker SAINT'
_computing_molecular_graphics 'Bruker SHELXTL'
_computing_publication_material 'Bruker SHELXTL'
_computing_structure_refinement 'SHELXL-97 (Sheldrick, 1997)'
_computing_structure_solution 'SHELXS-97 (Sheldrick, 1990)'
_diffrn_ambient_temperature 294(2)
_diffrn_measured_fraction_theta_full 0.999
_diffrn_measured_fraction_theta_max 0.999
_diffrn_measurement_device_type 'CCD area detector'
_diffrn_measurement_method 'phi and omega scans'
_diffrn_radiation_monochromator graphite
_diffrn_radiation_source 'fine-focus sealed tube'
_diffrn_radiation_type MoK\a
_diffrn_radiation_wavelength 0.71073
_diffrn_reflns_av_R_equivalents 0.0780
_diffrn_reflns_av_sigmaI/netI 0.0434
_diffrn_reflns_limit_h_max 8
_diffrn_reflns_limit_h_min -9
_diffrn_reflns_limit_k_max 16
_diffrn_reflns_limit_k_min -17
_diffrn_reflns_limit_l_max 16
_diffrn_reflns_limit_l_min -14
_diffrn_reflns_number 7763
_diffrn_reflns_theta_full 25.01
_diffrn_reflns_theta_max 25.01
_diffrn_reflns_theta_min 2.05
_exptl_absorpt_coefficient_mu 8.695
_exptl_absorpt_correction_T_max 1.000000
_exptl_absorpt_correction_T_min 0.281896
_exptl_absorpt_correction_type multi-scan
_exptl_absorpt_process_details SADABS
_exptl_crystal_density_diffrn 3.531
_exptl_crystal_density_meas ?
_exptl_crystal_density_method 'not measured'
_exptl_crystal_F_000 1604
_exptl_crystal_size_max 0.22
_exptl_crystal_size_mid 0.12
_exptl_crystal_size_min 0.12
_refine_diff_density_max 1.710
_refine_diff_density_min -1.590
_refine_diff_density_rms 0.201
_refine_ls_extinction_coef 0.00282(18)
_refine_ls_extinction_expression Fc^*^=kFc[1+0.001xFc^2^\l^3^/sin(2\q)]^-1/4^
_refine_ls_extinction_method SHELXL
_refine_ls_goodness_of_fit_ref 1.065
_refine_ls_hydrogen_treatment constr
_refine_ls_matrix_type full
_refine_ls_number_parameters 143
_refine_ls_number_reflns 1442
_refine_ls_number_restraints 0
_refine_ls_restrained_S_all 1.065
_refine_ls_R_factor_all 0.0355
_refine_ls_R_factor_gt 0.0281
_refine_ls_shift/su_max 0.001
_refine_ls_shift/su_mean 0.000
_refine_ls_structure_factor_coef Fsqd
_refine_ls_weighting_details 'calc w=1/[\s^2^(Fo^2^)+(0.0358P)^2^+0.0737P] where P=(Fo^2^+2Fc^2^)/3'
_refine_ls_weighting_scheme calc
_refine_ls_wR_factor_gt 0.0648
_refine_ls_wR_factor_ref 0.0689
_reflns_number_gt 1228
_reflns_number_total 1442
_reflns_threshold_expression >2sigma(I)
_cod_data_source_file b807491g.txt
_cod_data_source_block 060422a
_cod_depositor_comments
;
The following automatic conversions were performed:
'_symmetry_cell_setting' value 'Orthorhombic' changed to 'orthorhombic'
according to '/home/saulius/struct/CIF-dictionaries/cif_core.dic'
dictionary named 'cif_core.dic' version 2.4.1 from
2010-06-29.

'_exptl_absorpt_correction_type' value 'MULTI-SCAN' changed
to 'multi-scan' according to
'/home/saulius/struct/CIF-dictionaries/cif_core.dic' dictionary named
'cif_core.dic' version 2.4.1 from
2010-06-29.

'_refine_ls_hydrogen_treatment' value 'CONSTR' changed to
'constr' according to '/home/saulius/struct/CIF-dictionaries/cif_core.dic'
dictionary named 'cif_core.dic' version 2.4.1 from 2010-06-29.

Automatic conversion script
Id: cif_fix_enum 1527 2010-12-29 10:47:43Z saulius 

The following automatic conversions were performed:

'_exptl_crystal_density_meas' value 'none' was changed to '?' - the
value is perceived as not measured.

Automatic conversion script
Id: cif_fix_values 3008 2015-01-20 13:52:24Z robertas 
;
_cod_original_cell_volume 1635.0(11)
_cod_original_sg_symbol_H-M Pnna
_cod_database_code 7202234

loop_
_symmetry_equiv_pos_as_xyz
'x, y, z'
'-x+1/2, -y, z'
'-x+1/2, y+1/2, -z+1/2'
'x, -y+1/2, -z+1/2'
'-x, -y, -z'
'x-1/2, y, -z'
'x-1/2, -y-1/2, z-1/2'
'-x, y-1/2, z-1/2'

loop_
_atom_site_label
_atom_site_type_symbol
_atom_site_fract_x
_atom_site_fract_y
_atom_site_fract_z
_atom_site_U_iso_or_equiv
_atom_site_adp_type
_atom_site_occupancy
_atom_site_symmetry_multiplicity
_atom_site_calc_flag
_atom_site_refinement_flags
_atom_site_disorder_assembly
_atom_site_disorder_group
Er1 Er 0.02343(4) 0.7500 0.2500 0.01226(16) Uani 1 2 d S . .
Ag1 Ag 0.44523(7) 0.51042(3) 0.17948(4) 0.0349(2) Uani 1 1 d . . .
Ag2 Ag 0.7500 0.5000 0.05095(6) 0.0326(2) Uani 1 2 d S . .
O1 O 0.2205(5) 0.6334(3) 0.2558(3) 0.0227(10) Uani 1 1 d . . .
O2 O 0.4109(5) 0.5554(3) 0.3360(3) 0.0282(11) Uani 1 1 d . . .
O3 O 0.3200(5) 0.6630(2) 0.6856(3) 0.0183(9) Uani 1 1 d . . .
O4 O -0.0711(5) 0.9033(3) 0.5315(3) 0.0254(10) Uani 1 1 d . . .
O5 O -0.0514(5) 0.8607(2) 0.3772(3) 0.0157(9) Uani 1 1 d . . .
O6 O 0.7500 0.5000 0.2261(5) 0.0269(15) Uani 1 2 d S . .
H6B H 0.7647 0.5405 0.2716 0.032 Uiso 1 1 d R . .
N1 N 0.1368(6) 0.7240(3) 0.4124(3) 0.0152(11) Uani 1 1 d . . .
C1 C 0.2949(7) 0.6103(4) 0.3337(5) 0.0182(13) Uani 1 1 d . . .
C2 C 0.2423(6) 0.6541(4) 0.4267(5) 0.0159(13) Uani 1 1 d . . .
C3 C 0.2994(7) 0.6294(4) 0.5171(4) 0.0158(13) Uani 1 1 d . . .
H3 H 0.3684 0.5790 0.5232 0.019 Uiso 1 1 calc R . .
C4 C 0.2545(7) 0.6795(4) 0.6001(4) 0.0150(13) Uani 1 1 d . . .
C5 C 0.1435(7) 0.7519(3) 0.5854(4) 0.0143(12) Uani 1 1 d . . .
H5 H 0.1051 0.7860 0.6382 0.017 Uiso 1 1 calc R . .
C6 C 0.0926(6) 0.7715(3) 0.4919(5) 0.0123(12) Uani 1 1 d . . .
C7 C -0.0188(6) 0.8505(4) 0.4664(4) 0.0132(13) Uani 1 1 d . . .

loop_
_atom_site_aniso_label
_atom_site_aniso_U_11
_atom_site_aniso_U_22
_atom_site_aniso_U_33
_atom_site_aniso_U_23
_atom_site_aniso_U_13
_atom_site_aniso_U_12
Er1 0.0146(2) 0.0113(2) 0.0109(3) -0.00054(14) 0.000 0.000
Ag1 0.0494(4) 0.0335(3) 0.0217(4) -0.0020(2) 0.0062(2) 0.0155(3)
Ag2 0.0285(4) 0.0283(4) 0.0409(5) 0.000 0.000 -0.0130(3)
O1 0.026(2) 0.023(2) 0.019(3) -0.0018(18) -0.0008(18) 0.008(2)
O2 0.026(2) 0.031(2) 0.027(3) -0.008(2) -0.003(2) 0.012(2)
O3 0.021(2) 0.0152(19) 0.018(2) 0.0028(16) -0.0062(19) -0.0024(17)
O4 0.034(3) 0.022(2) 0.021(3) -0.0070(19) -0.004(2) 0.008(2)
O5 0.021(2) 0.0122(18) 0.014(2) 0.0002(16) -0.0023(18) 0.0044(16)
O6 0.039(4) 0.018(3) 0.024(4) 0.000 0.000 -0.009(3)
N1 0.017(3) 0.014(2) 0.015(3) -0.003(2) -0.001(2) -0.005(2)
C1 0.017(3) 0.014(3) 0.023(4) -0.002(2) -0.002(3) -0.003(2)
C2 0.013(3) 0.014(3) 0.022(4) -0.003(2) 0.002(3) -0.002(2)
C3 0.012(3) 0.010(3) 0.025(4) 0.000(2) -0.008(2) 0.004(2)
C4 0.015(3) 0.012(3) 0.017(3) 0.002(2) 0.002(3) -0.007(2)
C5 0.015(3) 0.012(3) 0.016(3) -0.004(2) 0.001(3) 0.000(2)
C6 0.010(3) 0.006(2) 0.020(3) -0.001(2) -0.003(2) 0.000(2)
C7 0.011(3) 0.013(3) 0.016(4) 0.000(2) 0.004(2) 0.000(2)

loop_
_atom_type_symbol
_atom_type_description
_atom_type_scat_dispersion_real
_atom_type_scat_dispersion_imag
_atom_type_scat_source
C C 0.0033 0.0016 'International Tables Vol C Tables 4.2.6.8 and 6.1.1.4'
H H 0.0000 0.0000 'International Tables Vol C Tables 4.2.6.8 and 6.1.1.4'
N N 0.0061 0.0033 'International Tables Vol C Tables 4.2.6.8 and 6.1.1.4'
O O 0.0106 0.0060 'International Tables Vol C Tables 4.2.6.8 and 6.1.1.4'
Ag Ag -0.8971 1.1015 'International Tables Vol C Tables 4.2.6.8 and 6.1.1.4'
Er Er -0.2586 4.9576 'International Tables Vol C Tables 4.2.6.8 and 6.1.1.4'

loop_
_geom_angle_atom_site_label_1
_geom_angle_atom_site_label_2
_geom_angle_atom_site_label_3
_geom_angle
_geom_angle_site_symmetry_1
_geom_angle_site_symmetry_3
_geom_angle_publ_flag
O3 Er1 O3 84.9(2) 6_556 7_575 ?
O3 Er1 O1 95.72(15) 6_556 . ?
O3 Er1 O1 157.37(14) 7_575 . ?
O3 Er1 O1 157.37(14) 6_556 4_565 ?
O3 Er1 O1 95.72(15) 7_575 4_565 ?
O1 Er1 O1 92.2(2) . 4_565 ?
O3 Er1 N1 81.15(15) 6_556 . ?
O3 Er1 N1 136.10(15) 7_575 . ?
O1 Er1 N1 65.92(15) . . ?
O1 Er1 N1 82.85(15) 4_565 . ?
O3 Er1 N1 136.10(15) 6_556 4_565 ?
O3 Er1 N1 81.15(15) 7_575 4_565 ?
O1 Er1 N1 82.85(15) . 4_565 ?
O1 Er1 N1 65.92(15) 4_565 4_565 ?
N1 Er1 N1 134.8(2) . 4_565 ?
O3 Er1 O5 84.40(13) 6_556 . ?
O3 Er1 O5 74.03(13) 7_575 . ?
O1 Er1 O5 128.60(13) . . ?
O1 Er1 O5 74.13(14) 4_565 . ?
N1 Er1 O5 63.34(14) . . ?
N1 Er1 O5 130.00(14) 4_565 . ?
O3 Er1 O5 74.03(13) 6_556 4_565 ?
O3 Er1 O5 84.40(13) 7_575 4_565 ?
O1 Er1 O5 74.13(14) . 4_565 ?
O1 Er1 O5 128.59(13) 4_565 4_565 ?
N1 Er1 O5 130.00(14) . 4_565 ?
N1 Er1 O5 63.34(14) 4_565 4_565 ?
O5 Er1 O5 150.73(18) . 4_565 ?
O2 Ag1 O4 130.29(15) . 7_675 ?
O2 Ag1 O5 126.68(15) . 3_545 ?
O4 Ag1 O5 102.46(14) 7_675 3_545 ?
O2 Ag1 Ag2 131.27(11) . . ?
O4 Ag1 Ag2 65.60(11) 7_675 . ?
O5 Ag1 Ag2 59.07(9) 3_545 . ?
O2 Ag1 Ag1 84.37(11) . 2_565 ?
O4 Ag1 Ag1 89.58(11) 7_675 2_565 ?
O5 Ag1 Ag1 105.77(9) 3_545 2_565 ?
Ag2 Ag1 Ag1 144.18(2) . 2_565 ?
O4 Ag2 O4 122.1(2) 3_545 4_665 ?
O4 Ag2 O6 118.95(10) 3_545 . ?
O4 Ag2 O6 118.95(10) 4_665 . ?
O4 Ag2 Ag1 77.67(12) 3_545 . ?
O4 Ag2 Ag1 140.07(10) 4_665 . ?
O6 Ag2 Ag1 55.14(2) . . ?
O4 Ag2 Ag1 140.07(10) 3_545 2_665 ?
O4 Ag2 Ag1 77.67(12) 4_665 2_665 ?
O6 Ag2 Ag1 55.14(2) . 2_665 ?
Ag1 Ag2 Ag1 110.27(4) . 2_665 ?
C1 O1 Er1 123.5(4) . . ?
C1 O2 Ag1 104.9(4) . . ?
C4 O3 Er1 123.2(3) . 6_656 ?
C7 O4 Ag2 104.1(4) . 3 ?
C7 O4 Ag1 155.0(4) . 7_576 ?
Ag2 O4 Ag1 97.49(15) 3 7_576 ?
C7 O5 Er1 124.0(3) . . ?
C7 O5 Ag1 109.4(3) . 3 ?
Er1 O5 Ag1 105.33(15) . 3 ?
Ag2 O6 H6B 136.0 . . ?
C6 N1 C2 116.3(5) . . ?
C6 N1 Er1 123.8(4) . . ?
C2 N1 Er1 119.7(4) . . ?
O2 C1 O1 124.1(6) . . ?
O2 C1 C2 118.4(5) . . ?
O1 C1 C2 117.5(5) . . ?
N1 C2 C3 123.3(5) . . ?
N1 C2 C1 112.6(5) . . ?
C3 C2 C1 124.0(5) . . ?
C2 C3 C4 120.3(5) . . ?
C2 C3 H3 119.8 . . ?
C4 C3 H3 119.8 . . ?
O3 C4 C3 121.3(5) . . ?
O3 C4 C5 122.2(5) . . ?
C3 C4 C5 116.4(6) . . ?
C6 C5 C4 119.1(5) . . ?
C6 C5 H5 120.5 . . ?
C4 C5 H5 120.5 . . ?
N1 C6 C5 124.4(5) . . ?
N1 C6 C7 111.6(5) . . ?
C5 C6 C7 123.9(5) . . ?
O4 C7 O5 123.0(5) . . ?
O4 C7 C6 120.6(5) . . ?
O5 C7 C6 116.3(5) . . ?

loop_
_geom_bond_atom_site_label_1
_geom_bond_atom_site_label_2
_geom_bond_distance
_geom_bond_site_symmetry_2
_geom_bond_publ_flag
Er1 O3 2.277(4) 6_556 ?
Er1 O3 2.277(4) 7_575 ?
Er1 O1 2.347(4) . ?
Er1 O1 2.347(4) 4_565 ?
Er1 N1 2.437(5) . ?
Er1 N1 2.437(5) 4_565 ?
Er1 O5 2.445(4) . ?
Er1 O5 2.445(4) 4_565 ?
Ag1 O2 2.254(4) . ?
Ag1 O4 2.382(4) 7_675 ?
Ag1 O5 2.466(4) 3_545 ?
Ag1 Ag2 3.0722(11) . ?
Ag1 Ag1 3.2378(17) 2_565 ?
Ag2 O4 2.327(4) 3_545 ?
Ag2 O4 2.327(4) 4_665 ?
Ag2 O6 2.394(7) . ?
Ag2 Ag1 3.0722(11) 2_665 ?
O1 C1 1.274(7) . ?
O2 C1 1.246(7) . ?
O3 C4 1.309(7) . ?
O3 Er1 2.277(4) 6_656 ?
O4 C7 1.250(7) . ?
O4 Ag2 2.328(4) 3 ?
O4 Ag1 2.381(4) 7_576 ?
O5 C7 1.256(7) . ?
O5 Ag1 2.466(4) 3 ?
O6 H6B 0.8631 . ?
N1 C6 1.337(7) . ?
N1 C2 1.350(7) . ?
C1 C2 1.486(9) . ?
C2 C3 1.369(9) . ?
C3 C4 1.397(8) . ?
C3 H3 0.9300 . ?
C4 C5 1.408(8) . ?
C5 C6 1.374(8) . ?
C5 H5 0.9300 . ?
C6 C7 1.510(7) . ?

loop_
_geom_torsion_atom_site_label_1
_geom_torsion_atom_site_label_2
_geom_torsion_atom_site_label_3
_geom_torsion_atom_site_label_4
_geom_torsion
_geom_torsion_site_symmetry_1
_geom_torsion_site_symmetry_2
_geom_torsion_site_symmetry_3
_geom_torsion_site_symmetry_4
_geom_torsion_publ_flag
O2 Ag1 Ag2 O4 161.08(18) . . . 3_545 ?
O4 Ag1 Ag2 O4 -75.78(16) 7_675 . . 3_545 ?
O5 Ag1 Ag2 O4 47.46(15) 3_545 . . 3_545 ?
Ag1 Ag1 Ag2 O4 -25.75(11) 2_565 . . 3_545 ?
O2 Ag1 Ag2 O4 -73.0(2) . . . 4_665 ?
O4 Ag1 Ag2 O4 50.1(2) 7_675 . . 4_665 ?
O5 Ag1 Ag2 O4 173.4(2) 3_545 . . 4_665 ?
Ag1 Ag1 Ag2 O4 100.16(18) 2_565 . . 4_665 ?
O2 Ag1 Ag2 O6 21.96(15) . . . . ?
O4 Ag1 Ag2 O6 145.10(11) 7_675 . . . ?
O5 Ag1 Ag2 O6 -91.66(11) 3_545 . . . ?
Ag1 Ag1 Ag2 O6 -164.87(5) 2_565 . . . ?
O2 Ag1 Ag2 Ag1 21.96(15) . . . 2_665 ?
O4 Ag1 Ag2 Ag1 145.10(11) 7_675 . . 2_665 ?
O5 Ag1 Ag2 Ag1 -91.66(11) 3_545 . . 2_665 ?
Ag1 Ag1 Ag2 Ag1 -164.87(5) 2_565 . . 2_665 ?
O3 Er1 O1 C1 -78.4(5) 6_556 . . . ?
O3 Er1 O1 C1 -168.9(4) 7_575 . . . ?
O1 Er1 O1 C1 80.4(5) 4_565 . . . ?
N1 Er1 O1 C1 -0.7(4) . . . . ?
N1 Er1 O1 C1 145.8(5) 4_565 . . . ?
O5 Er1 O1 C1 9.0(5) . . . . ?
O5 Er1 O1 C1 -150.0(5) 4_565 . . . ?
O4 Ag1 O2 C1 39.7(4) 7_675 . . . ?
O5 Ag1 O2 C1 -150.5(3) 3_545 . . . ?
Ag2 Ag1 O2 C1 131.0(3) . . . . ?
Ag1 Ag1 O2 C1 -45.0(4) 2_565 . . . ?
O3 Er1 O5 C7 74.1(4) 6_556 . . . ?
O3 Er1 O5 C7 160.4(4) 7_575 . . . ?
O1 Er1 O5 C7 -18.8(5) . . . . ?
O1 Er1 O5 C7 -98.7(4) 4_565 . . . ?
N1 Er1 O5 C7 -8.8(4) . . . . ?
N1 Er1 O5 C7 -136.3(4) 4_565 . . . ?
O5 Er1 O5 C7 116.3(4) 4_565 . . . ?
O3 Er1 O5 Ag1 -159.14(17) 6_556 . . 3 ?
O3 Er1 O5 Ag1 -72.82(15) 7_575 . . 3 ?
O1 Er1 O5 Ag1 108.00(18) . . . 3 ?
O1 Er1 O5 Ag1 28.08(14) 4_565 . . 3 ?
N1 Er1 O5 Ag1 117.97(19) . . . 3 ?
N1 Er1 O5 Ag1 -9.5(2) 4_565 . . 3 ?
O5 Er1 O5 Ag1 -116.91(13) 4_565 . . 3 ?
O3 Er1 N1 C6 -79.8(4) 6_556 . . . ?
O3 Er1 N1 C6 -6.7(5) 7_575 . . . ?
O1 Er1 N1 C6 179.8(5) . . . . ?
O1 Er1 N1 C6 84.1(4) 4_565 . . . ?
N1 Er1 N1 C6 129.3(4) 4_565 . . . ?
O5 Er1 N1 C6 8.3(4) . . . . ?
O5 Er1 N1 C6 -140.2(4) 4_565 . . . ?
O3 Er1 N1 C2 95.4(4) 6_556 . . . ?
O3 Er1 N1 C2 168.5(3) 7_575 . . . ?
O1 Er1 N1 C2 -5.0(4) . . . . ?
O1 Er1 N1 C2 -100.7(4) 4_565 . . . ?
N1 Er1 N1 C2 -55.4(4) 4_565 . . . ?
O5 Er1 N1 C2 -176.4(4) . . . . ?
O5 Er1 N1 C2 35.0(5) 4_565 . . . ?
Ag1 O2 C1 O1 -1.0(7) . . . . ?
Ag1 O2 C1 C2 -179.2(4) . . . . ?
Er1 O1 C1 O2 -172.4(4) . . . . ?
Er1 O1 C1 C2 5.8(7) . . . . ?
C6 N1 C2 C3 2.0(8) . . . . ?
Er1 N1 C2 C3 -173.5(4) . . . . ?
C6 N1 C2 C1 -175.3(5) . . . . ?
Er1 N1 C2 C1 9.1(6) . . . . ?
O2 C1 C2 N1 168.7(5) . . . . ?
O1 C1 C2 N1 -9.6(7) . . . . ?
O2 C1 C2 C3 -8.6(8) . . . . ?
O1 C1 C2 C3 173.1(5) . . . . ?
N1 C2 C3 C4 -2.7(8) . . . . ?
C1 C2 C3 C4 174.3(5) . . . . ?
Er1 O3 C4 C3 99.7(5) 6_656 . . . ?
Er1 O3 C4 C5 -76.2(6) 6_656 . . . ?
C2 C3 C4 O3 -173.1(5) . . . . ?
C2 C3 C4 C5 3.1(8) . . . . ?
O3 C4 C5 C6 173.2(5) . . . . ?
C3 C4 C5 C6 -2.9(8) . . . . ?
C2 N1 C6 C5 -2.0(8) . . . . ?
Er1 N1 C6 C5 173.4(4) . . . . ?
C2 N1 C6 C7 177.2(5) . . . . ?
Er1 N1 C6 C7 -7.4(6) . . . . ?
C4 C5 C6 N1 2.5(8) . . . . ?
C4 C5 C6 C7 -176.5(5) . . . . ?
Ag2 O4 C7 O5 6.4(6) 3 . . . ?
Ag1 O4 C7 O5 -142.2(7) 7_576 . . . ?
Ag2 O4 C7 C6 -175.2(4) 3 . . . ?
Ag1 O4 C7 C6 36.2(12) 7_576 . . . ?
Er1 O5 C7 O4 -173.0(4) . . . . ?
Ag1 O5 C7 O4 61.9(6) 3 . . . ?
Er1 O5 C7 C6 8.6(6) . . . . ?
Ag1 O5 C7 C6 -116.5(4) 3 . . . ?
N1 C6 C7 O4 -179.2(5) . . . . ?
C5 C6 C7 O4 0.0(8) . . . . ?
N1 C6 C7 O5 -0.7(7) . . . . ?
C5 C6 C7 O5 178.5(5) . . . . ?
